data_2009098
loop_
_publ_author_name
'Clegg, William'
'Scott, Andrew J.'
'Souza, F\'abio E.S.'
'Marder, Todd B.'

_publ_section_title
;
 1:1 Adducts of 4-picoline with methylcatecholborane and
 phenylcatecholborane
;
_journal_issue 11
_journal_name_full 'Acta Crystallographica Section C'
_journal_page_first 1885
_journal_page_last 1888
_journal_paper_doi 10.1107/S0108270199010343
_journal_volume 55
_journal_year 1999
_chemical_formula_sum 'C13 H14 B N O2'
_chemical_formula_weight 227.06
_chemical_name_systematic
;
 ?
;
_space_group_IT_number 61
_symmetry_cell_setting orthorhombic
_symmetry_space_group_name_Hall '-P 2ac 2ab'
_symmetry_space_group_name_H-M 'P b c a'
_audit_creation_method SHELXL-97
_cell_angle_alpha 90.00
_cell_angle_beta 90.00
_cell_angle_gamma 90.00
_cell_formula_units_Z 16
_cell_length_a 16.3206(7)
_cell_length_b 15.6683(7)
_cell_length_c 19.3267(9)
_cell_measurement_reflns_used 17365
_cell_measurement_temperature 160(2)
_cell_measurement_theta_max 28.32
_cell_measurement_theta_min 2.09
_cell_volume 4942.1(4)
_computing_cell_refinement 'local programs'
_computing_data_collection 'SMART (Siemens, 1995)'
_computing_data_reduction 'SAINT (Siemens, 1995)'
_computing_molecular_graphics SHELXTL
_computing_publication_material 'SHELXTL and local programs'
_computing_structure_refinement SHELXTL
_computing_structure_solution 'SHELXTL (Sheldrick, 1994)'
_diffrn_ambient_temperature 160(2)
_diffrn_detector_area_resol_mean 8.192
_diffrn_measured_fraction_theta_full 1.000
_diffrn_measured_fraction_theta_max 0.948
_diffrn_measurement_device_type 'Siemens SMART CCD diffractometer'
_diffrn_measurement_method '\w rotation with narrow frames'
_diffrn_radiation_monochromator graphite
_diffrn_radiation_source 'fine-focus sealed tube'
_diffrn_radiation_type MoK\a
_diffrn_radiation_wavelength 0.71073
_diffrn_reflns_av_R_equivalents 0.0288
_diffrn_reflns_av_sigmaI/netI 0.0226
_diffrn_reflns_limit_h_max 21
_diffrn_reflns_limit_h_min -21
_diffrn_reflns_limit_k_max 19
_diffrn_reflns_limit_k_min -20
_diffrn_reflns_limit_l_max 17
_diffrn_reflns_limit_l_min -25
_diffrn_reflns_number 28685
_diffrn_reflns_theta_full 26.00
_diffrn_reflns_theta_max 28.52
_diffrn_reflns_theta_min 2.09
_diffrn_standards_decay_% 0
_diffrn_standards_number 0
_exptl_absorpt_coefficient_mu 0.081
_exptl_absorpt_correction_type none
_exptl_crystal_colour colourless
_exptl_crystal_density_diffrn 1.221
_exptl_crystal_density_method 'not measured'
_exptl_crystal_description block
_exptl_crystal_F_000 1920
_exptl_crystal_size_max 0.70
_exptl_crystal_size_mid 0.42
_exptl_crystal_size_min 0.32
_refine_diff_density_max 0.23
_refine_diff_density_min -0.25
_refine_ls_extinction_coef 0.00133(19)
_refine_ls_extinction_method 'SHELXTL (Sheldrick, 1994)'
_refine_ls_goodness_of_fit_ref 1.062
_refine_ls_hydrogen_treatment constr
_refine_ls_matrix_type full
_refine_ls_number_parameters 312
_refine_ls_number_reflns 5939
_refine_ls_number_restraints 0
_refine_ls_restrained_S_all 1.062
_refine_ls_R_factor_all 0.0618
_refine_ls_R_factor_gt 0.0474
_refine_ls_shift/su_max 0.000
_refine_ls_shift/su_mean 0.000
_refine_ls_structure_factor_coef Fsqd
_refine_ls_weighting_details 'w = 1/[\s^2^(Fo^2^)+(0.0472P)^2^+1.8759P] where P=(Fo^2^+2Fc^2^)/3'
_refine_ls_weighting_scheme calc
_refine_ls_wR_factor_ref 0.1180
_reflns_number_gt 4863
_reflns_number_total 5939
_reflns_threshold_expression I>2\s(I)
_cod_data_source_file bm1357.cif
_cod_data_source_block 1
_cod_database_code 2009098

loop_
_symmetry_equiv_pos_as_xyz
'x, y, z'
'-x+1/2, -y, z+1/2'
'-x, y+1/2, -z+1/2'
'x+1/2, -y+1/2, -z'
'-x, -y, -z'
'x-1/2, y, -z-1/2'
'x, -y-1/2, z-1/2'
'-x-1/2, y-1/2, z'

loop_
_atom_site_label
_atom_site_fract_x
_atom_site_fract_y
_atom_site_fract_z
_atom_site_U_iso_or_equiv
_atom_site_adp_type
_atom_site_calc_flag
_atom_site_refinement_flags
_atom_site_occupancy
_atom_site_disorder_assembly
_atom_site_disorder_group
_atom_site_type_symbol
B1 .09583(10) .86405(10) .44047(9) .0322(3) Uani d . 1 . . B
O1 .02459(6) .92126(6) .43013(5) .0326(2) Uani d . 1 . . O
O2 .08036(6) .78869(6) .39694(5) .0338(2) Uani d . 1 . . O
C1 -.03377(8) .87127(8) .39964(7) .0289(3) Uani d . 1 . . C
C2 -.00085(9) .79249(9) .38063(7) .0291(3) Uani d . 1 . . C
C3 -.04809(10) .73045(9) .35000(7) .0354(3) Uani d . 1 . . C
H3 -.0255 .6768 .3374 .042 Uiso calc R 1 . . H
C4 -.13038(10) .74912(10) .33811(8) .0404(4) Uani d . 1 . . C
H4 -.1648 .7071 .3178 .048 Uiso calc R 1 . . H
C5 -.16278(10) .82778(11) .35530(8) .0415(4) Uani d . 1 . . C
H5 -.2187 .8395 .3456 .050 Uiso calc R 1 . . H
C6 -.11440(9) .89051(10) .38682(8) .0361(3) Uani d . 1 . . C
H6 -.1366 .9445 .3989 .043 Uiso calc R 1 . . H
C7 .18374(10) .90628(11) .43273(10) .0467(4) Uani d . 1 . . C
H7A .1877 .9559 .4634 .070 Uiso calc R 1 . . H
H7B .1919 .9245 .3847 .070 Uiso calc R 1 . . H
H7C .2259 .8645 .4452 .070 Uiso calc R 1 . . H
N1 .08891(7) .82868(7) .52125(6) .0282(2) Uani d . 1 . . N
C8 .11399(9) .74935(9) .53656(8) .0340(3) Uani d . 1 . . C
H8 .1274 .7114 .4999 .041 Uiso calc R 1 . . H
C9 .12091(9) .72130(10) .60382(8) .0380(3) Uani d . 1 . . C
H9 .1374 .6642 .6129 .046 Uiso calc R 1 . . H
C10 .10397(9) .77589(11) .65821(8) .0395(4) Uani d . 1 . . C
C11 .07534(9) .85705(11) .64142(8) .0410(4) Uani d . 1 . . C
H11 .0608 .8958 .6772 .049 Uiso calc R 1 . . H
C12 .06796(9) .88130(9) .57331(8) .0333(3) Uani d . 1 . . C
H12 .0476 .9366 .5628 .040 Uiso calc R 1 . . H
C13 .11630(13) .74780(16) .73168(9) .0648(6) Uani d . 1 . . C
H13A .1700 .7203 .7362 .097 Uiso calc R 1 . . H
H13B .0732 .7072 .7445 .097 Uiso calc R 1 . . H
H13C .1138 .7975 .7623 .097 Uiso calc R 1 . . H
B2 -.04752(10) -.00037(10) .12535(8) .0302(3) Uani d . 1 . . B
O3 -.02752(6) .00784(6) .19977(5) .0312(2) Uani d . 1 . . O
O4 .03126(6) .01225(6) .08812(5) .0323(2) Uani d . 1 . . O
C14 .05602(8) .00890(8) .20362(7) .0286(3) Uani d . 1 . . C
C15 .09081(8) .01266(8) .13758(7) .0284(3) Uani d . 1 . . C
C16 .17401(9) .01907(9) .12828(8) .0356(3) Uani d . 1 . . C
H16 .1974 .0220 .0833 .043 Uiso calc R 1 . . H
C17 .22271(9) .02111(10) .18766(9) .0429(4) Uani d . 1 . . C
H17 .2805 .0261 .1830 .051 Uiso calc R 1 . . H
C18 .18870(10) .01609(11) .25285(9) .0453(4) Uani d . 1 . . C
H18 .2235 .0171 .2922 .054 Uiso calc R 1 . . H
C19 .10389(10) .00956(10) .26210(8) .0381(3) Uani d . 1 . . C
H19 .0804 .0057 .3070 .046 Uiso calc R 1 . . H
C20 -.12094(10) .05719(10) .09834(9) .0400(4) Uani d . 1 . . C
H20A -.1716 .0408 .1221 .060 Uiso calc R 1 . . H
H20B -.1276 .0490 .0484 .060 Uiso calc R 1 . . H
H20C -.1089 .1173 .1079 .060 Uiso calc R 1 . . H
N2 -.07292(7) -.10077(7) .11295(6) .0273(2) Uani d . 1 . . N
C21 -.09672(9) -.15167(10) .16502(7) .0352(3) Uani d . 1 . . C
H21 -.0948 -.1308 .2111 .042 Uiso calc R 1 . . H
C22 -.12390(10) -.23347(10) .15311(8) .0398(4) Uani d . 1 . . C
H22 -.1396 -.2684 .1910 .048 Uiso calc R 1 . . H
C23 -.12852(9) -.26529(9) .08646(7) .0325(3) Uani d . 1 . . C
C24 -.10337(8) -.21178(9) .03314(7) .0309(3) Uani d . 1 . . C
H24 -.1052 -.2311 -.0134 .037 Uiso calc R 1 . . H
C25 -.07582(8) -.13073(9) .04782(7) .0302(3) Uani d . 1 . . C
H25 -.0584 -.0950 .0109 .036 Uiso calc R 1 . . H
C26 -.15942(12) -.35388(10) .07190(9) .0470(4) Uani d . 1 . . C
H26A -.1129 -.3919 .0630 .071 Uiso calc R 1 . . H
H26B -.1953 -.3527 .0312 .071 Uiso calc R 1 . . H
H26C -.1903 -.3748 .1120 .071 Uiso calc R 1 . . H

loop_
_atom_site_aniso_label
_atom_site_aniso_U_11
_atom_site_aniso_U_22
_atom_site_aniso_U_33
_atom_site_aniso_U_12
_atom_site_aniso_U_13
_atom_site_aniso_U_23
B1 .0348(8) .0256(7) .0362(8) .0026(6) -.0045(6) .0031(6)
O1 .0342(5) .0225(5) .0409(5) .0021(4) -.0103(4) .0003(4)
O2 .0377(6) .0311(5) .0327(5) .0079(4) -.0024(4) -.0023(4)
C1 .0342(7) .0249(6) .0278(6) -.0014(5) -.0024(5) .0032(5)
C2 .0362(7) .0282(7) .0229(6) .0011(5) .0016(5) .0035(5)
C3 .0539(9) .0279(7) .0245(6) -.0035(6) .0010(6) -.0003(5)
C4 .0504(9) .0401(8) .0305(7) -.0164(7) -.0038(6) .0011(6)
C5 .0343(8) .0509(9) .0392(8) -.0064(7) -.0053(6) .0043(7)
C6 .0348(8) .0346(7) .0388(8) .0032(6) -.0032(6) .0008(6)
C7 .0371(8) .0444(9) .0587(10) -.0021(7) -.0054(7) .0170(8)
N1 .0277(6) .0217(5) .0351(6) -.0002(4) -.0055(5) -.0010(4)
C8 .0379(7) .0244(6) .0398(8) .0047(6) -.0081(6) -.0017(6)
C9 .0377(8) .0314(7) .0449(8) .0021(6) -.0069(6) .0081(6)
C10 .0285(7) .0531(10) .0370(8) .0002(6) .0000(6) .0072(7)
C11 .0354(8) .0489(9) .0386(8) .0041(7) .0030(6) -.0082(7)
C12 .0297(7) .0268(7) .0434(8) .0027(5) -.0020(6) -.0049(6)
C13 .0620(12) .0956(16) .0368(9) .0133(11) .0069(8) .0167(10)
B2 .0333(8) .0281(7) .0290(7) -.0043(6) .0007(6) .0037(6)
O3 .0301(5) .0350(5) .0284(5) -.0023(4) .0030(4) -.0005(4)
O4 .0344(5) .0364(5) .0262(5) -.0082(4) .0000(4) .0052(4)
C14 .0306(7) .0247(6) .0303(7) .0008(5) .0016(5) .0002(5)
C15 .0339(7) .0222(6) .0292(6) -.0007(5) -.0008(5) -.0001(5)
C16 .0349(7) .0324(7) .0395(8) -.0015(6) .0078(6) -.0041(6)
C17 .0287(7) .0453(9) .0546(10) .0030(7) -.0008(7) -.0068(7)
C18 .0402(8) .0533(10) .0425(9) .0054(7) -.0110(7) -.0035(7)
C19 .0420(8) .0425(8) .0297(7) .0027(7) -.0021(6) -.0015(6)
C20 .0390(8) .0312(8) .0498(9) -.0025(6) -.0071(7) .0053(7)
N2 .0274(6) .0283(6) .0261(5) -.0008(4) .0017(4) .0052(4)
C21 .0443(8) .0371(8) .0242(6) -.0071(6) .0019(6) .0046(6)
C22 .0527(9) .0372(8) .0294(7) -.0122(7) .0023(6) .0094(6)
C23 .0322(7) .0309(7) .0344(7) -.0037(6) .0012(6) .0041(6)
C24 .0322(7) .0339(7) .0267(6) -.0009(6) .0031(5) .0001(6)
C25 .0327(7) .0324(7) .0256(6) -.0010(6) .0050(5) .0056(5)
C26 .0597(11) .0373(8) .0440(9) -.0165(8) .0005(8) .0028(7)

loop_
_atom_type_symbol
_atom_type_description
_atom_type_scat_dispersion_real
_atom_type_scat_dispersion_imag
_atom_type_scat_source
C C 0.0033 0.0016 'International Tables Vol C Tables 4.2.6.8 and 6.1.1.4'
H H 0.0000 0.0000 'International Tables Vol C Tables 4.2.6.8 and 6.1.1.4'
B B 0.0013 0.0007 'International Tables Vol C Tables 4.2.6.8 and 6.1.1.4'
N N 0.0061 0.0033 'International Tables Vol C Tables 4.2.6.8 and 6.1.1.4'
O O 0.0106 0.0060 'International Tables Vol C Tables 4.2.6.8 and 6.1.1.4'

loop_
_geom_angle_atom_site_label_1
_geom_angle_atom_site_label_2
_geom_angle_atom_site_label_3
_geom_angle
_geom_angle_publ_flag
O2 B1 O1 105.88(11) yes
O2 B1 C7 115.83(14) yes
O1 B1 C7 116.38(12) yes
O2 B1 N1 104.95(11) yes
O1 B1 N1 105.98(11) yes
C7 B1 N1 106.82(12) yes
C1 O1 B1 104.98(10) yes
C2 O2 B1 105.30(10) yes
O1 C1 C6 128.33(13) no
O1 C1 C2 110.61(12) no
C6 C1 C2 121.06(13) no
O2 C2 C3 127.86(13) no
O2 C2 C1 110.61(12) no
C3 C2 C1 121.53(14) no
C2 C3 C4 117.59(14) no
C5 C4 C3 121.09(14) no
C4 C5 C6 121.00(15) no
C1 C6 C5 117.71(14) no
C8 N1 C12 118.72(13) no
C8 N1 B1 119.72(11) no
C12 N1 B1 121.06(11) no
N1 C8 C9 121.94(14) no
C8 C9 C10 120.25(14) no
C9 C10 C11 117.04(14) no
C9 C10 C13 120.74(16) no
C11 C10 C13 122.22(16) no
C12 C11 C10 120.29(14) no
N1 C12 C11 121.62(13) no
O3 B2 O4 105.55(11) yes
O3 B2 C20 115.87(13) yes
O4 B2 C20 114.71(12) yes
O3 B2 N2 106.27(10) yes
O4 B2 N2 105.94(11) yes
C20 B2 N2 107.77(11) yes
C14 O3 B2 105.91(10) yes
C15 O4 B2 106.13(10) yes
O3 C14 C19 127.78(13) no
O3 C14 C15 110.87(12) no
C19 C14 C15 121.30(13) no
O4 C15 C16 127.85(13) no
O4 C15 C14 110.50(12) no
C16 C15 C14 121.60(13) no
C15 C16 C17 117.20(14) no
C18 C17 C16 121.36(14) no
C17 C18 C19 121.26(15) no
C14 C19 C18 117.26(14) no
C21 N2 C25 118.99(12) no
C21 N2 B2 122.17(11) no
C25 N2 B2 118.65(11) no
N2 C21 C22 121.45(13) no
C21 C22 C23 120.61(13) no
C22 C23 C24 117.18(13) no
C22 C23 C26 121.69(13) no
C24 C23 C26 121.13(13) no
C25 C24 C23 119.99(13) no
N2 C25 C24 121.78(12) no

loop_
_geom_bond_atom_site_label_1
_geom_bond_atom_site_label_2
_geom_bond_site_symmetry_2
_geom_bond_distance
_geom_bond_publ_flag
B1 O1 . 1.4816(18) yes
B1 O2 . 1.4716(19) yes
B1 C7 . 1.587(2) yes
B1 N1 . 1.660(2) yes
O1 C1 . 1.3668(16) yes
O2 C2 . 1.3637(17) yes
C1 C6 . 1.373(2) no
C1 C2 . 1.3955(19) no
C2 C3 . 1.375(2) no
C3 C4 . 1.394(2) no
C4 C5 . 1.382(2) no
C5 C6 . 1.400(2) no
N1 C8 . 1.3416(17) no
N1 C12 . 1.3450(18) no
C8 C9 . 1.377(2) no
C9 C10 . 1.383(2) no
C10 C11 . 1.393(2) no
C10 C13 . 1.500(2) no
C11 C12 . 1.375(2) no
B2 O3 . 1.4804(18) yes
B2 O4 . 1.4865(18) yes
B2 C20 . 1.588(2) yes
B2 N2 . 1.6444(19) yes
O3 C14 . 1.3655(16) yes
O4 C15 . 1.3633(16) yes
C14 C19 . 1.374(2) no
C14 C15 . 1.3982(19) no
C15 C16 . 1.3732(19) no
C16 C17 . 1.396(2) no
C17 C18 . 1.379(2) no
C18 C19 . 1.399(2) no
N2 C21 . 1.3415(17) no
N2 C25 . 1.3444(17) no
C21 C22 . 1.376(2) no
C22 C23 . 1.383(2) no
C23 C24 . 1.3904(19) no
C23 C26 . 1.503(2) no
C24 C25 . 1.377(2) no

loop_
_geom_torsion_atom_site_label_1
_geom_torsion_atom_site_label_2
_geom_torsion_atom_site_label_3
_geom_torsion_atom_site_label_4
_geom_torsion
_geom_torsion_publ_flag
O2 B1 O1 C1 15.23(14) no
C7 B1 O1 C1 145.53(14) no
N1 B1 O1 C1 -95.91(12) no
O1 B1 O2 C2 -15.84(14) no
C7 B1 O2 C2 -146.46(12) no
N1 B1 O2 C2 96.02(11) no
B1 O1 C1 C6 171.41(14) no
B1 O1 C1 C2 -9.13(15) no
B1 O2 C2 C3 -169.11(14) no
B1 O2 C2 C1 10.73(14) no
O1 C1 C2 O2 -1.00(15) no
C6 C1 C2 O2 178.51(12) no
O1 C1 C2 C3 178.85(12) no
C6 C1 C2 C3 -1.6(2) no
O2 C2 C3 C4 -179.80(13) no
C1 C2 C3 C4 0.4(2) no
C2 C3 C4 C5 1.2(2) no
C3 C4 C5 C6 -1.6(2) no
O1 C1 C6 C5 -179.34(14) no
C2 C1 C6 C5 1.2(2) no
C4 C5 C6 C1 0.3(2) no
O2 B1 N1 C8 34.34(16) no
O1 B1 N1 C8 146.13(12) no
C7 B1 N1 C8 -89.16(15) yes
O2 B1 N1 C12 -153.83(12) no
O1 B1 N1 C12 -42.05(16) no
C7 B1 N1 C12 82.67(15) yes
C12 N1 C8 C9 -1.8(2) no
B1 N1 C8 C9 170.26(13) no
N1 C8 C9 C10 -1.8(2) no
C8 C9 C10 C11 3.8(2) no
C8 C9 C10 C13 -176.17(16) no
C9 C10 C11 C12 -2.5(2) no
C13 C10 C11 C12 177.45(16) no
C8 N1 C12 C11 3.1(2) no
B1 N1 C12 C11 -168.82(13) no
C10 C11 C12 N1 -0.9(2) no
O4 B2 O3 C14 -10.06(14) no
C20 B2 O3 C14 -138.17(12) no
N2 B2 O3 C14 102.16(11) no
O3 B2 O4 C15 9.31(13) no
C20 B2 O4 C15 138.12(12) no
N2 B2 O4 C15 -103.14(11) no
B2 O3 C14 C19 -175.02(14) no
B2 O3 C14 C15 7.30(14) no
B2 O4 C15 C16 177.23(14) no
B2 O4 C15 C14 -5.21(14) no
O3 C14 C15 O4 -1.36(15) no
C19 C14 C15 O4 -179.22(12) no
O3 C14 C15 C16 176.38(12) no
C19 C14 C15 C16 -1.5(2) no
O4 C15 C16 C17 177.75(13) no
C14 C15 C16 C17 0.4(2) no
C15 C16 C17 C18 0.6(2) no
C16 C17 C18 C19 -0.6(3) no
O3 C14 C19 C18 -176.06(14) no
C15 C14 C19 C18 1.4(2) no
C17 C18 C19 C14 -0.4(2) no
O3 B2 N2 C21 20.22(17) no
O4 B2 N2 C21 132.17(13) no
C20 B2 N2 C21 -104.60(15) yes
O3 B2 N2 C25 -164.94(11) no
O4 B2 N2 C25 -52.98(15) no
C20 B2 N2 C25 70.25(16) yes
C25 N2 C21 C22 0.0(2) no
B2 N2 C21 C22 174.83(14) no
N2 C21 C22 C23 -0.9(2) no
C21 C22 C23 C24 1.1(2) no
C21 C22 C23 C26 -178.88(15) no
C22 C23 C24 C25 -0.4(2) no
C26 C23 C24 C25 179.58(14) no
C21 N2 C25 C24 0.7(2) no
B2 N2 C25 C24 -174.30(12) no
C23 C24 C25 N2 -0.5(2) no
